data_1561524
loop_
_publ_author_name
'Yohannan, Jinu P.'
'Vidyasagar, Kanamaluru'

_publ_section_title
;
 Syntheses, structural variants and characterization of AInM&#x2032;S4
 (A=alkali metals, Tl; M&#x2032; = Ge, Sn) compounds; facile ion-exchange
 reactions of layered NaInSnS4 and KInSnS4 compounds
;
_journal_name_full 'Journal of Solid State Chemistry'
_journal_page_first 291
_journal_page_last 302
_journal_paper_doi 10.1016/j.jssc.2016.03.045
_journal_volume 238
_journal_year 2016
_chemical_formula_sum 'Cs Ge In S4'
_chemical_formula_weight 448.60
_space_group_IT_number 205
_space_group_name_Hall '-P 2ac 2ab 3'
_space_group_name_H-M_alt 'P a -3'
_symmetry_cell_setting cubic
_symmetry_space_group_name_Hall '-P 2ac 2ab 3'
_symmetry_space_group_name_H-M 'P a -3'
_atom_sites_solution_primary direct
_atom_sites_solution_secondary difmap
_audit_creation_method SHELXL-97
_cell_angle_alpha 90.00
_cell_angle_beta 90.00
_cell_angle_gamma 90.00
_cell_formula_units_Z 12
_cell_length_a 13.3832(4)
_cell_length_b 13.3832(4)
_cell_length_c 13.3832(4)
_cell_measurement_reflns_used 1304
_cell_measurement_temperature 293(2)
_cell_measurement_theta_max 28.65
_cell_measurement_theta_min 2.64
_cell_volume 2397.07(12)
_computing_cell_refinement APEXII,Bruker,2004
_computing_data_collection APEXII,Bruker,2004
_computing_data_reduction SAINT,Bruker,2004
_computing_molecular_graphics 'ORTEP-3 (Farrugia, 1997)'
_computing_publication_material 'SHELXL-97 (Sheldrick, 1997)'
_computing_structure_refinement 'SHELXL-97 (Sheldrick, 1997)'
_computing_structure_solution 'SHELXS-97 (Sheldrick, 1997)'
_diffrn_ambient_temperature 293(2)
_diffrn_measured_fraction_theta_full 1.000
_diffrn_measured_fraction_theta_max 1.000
_diffrn_measurement_device_type 'Bruker ApexII ccd area detector'
_diffrn_measurement_method 'phi and omega scans'
_diffrn_radiation_monochromator graphite
_diffrn_radiation_source 'fine-focus sealed tube'
_diffrn_radiation_type MoK\a
_diffrn_radiation_wavelength 0.71073
_diffrn_reflns_av_R_equivalents 0.0374
_diffrn_reflns_av_sigmaI/netI 0.0337
_diffrn_reflns_limit_h_max 7
_diffrn_reflns_limit_h_min -18
_diffrn_reflns_limit_k_max 9
_diffrn_reflns_limit_k_min -15
_diffrn_reflns_limit_l_max 14
_diffrn_reflns_limit_l_min -15
_diffrn_reflns_number 4830
_diffrn_reflns_theta_full 28.84
_diffrn_reflns_theta_max 28.84
_diffrn_reflns_theta_min 2.64
_exptl_absorpt_coefficient_mu 12.074
_exptl_absorpt_correction_T_max 0.617
_exptl_absorpt_correction_T_min 0.423
_exptl_absorpt_correction_type multi-scan
_exptl_absorpt_process_details SADABS(Bruker,2004)
_exptl_crystal_colour yellow
_exptl_crystal_density_diffrn 3.729
_exptl_crystal_density_method 'not measured'
_exptl_crystal_description block
_exptl_crystal_F_000 2400
_exptl_crystal_size_max 0.08
_exptl_crystal_size_mid 0.06
_exptl_crystal_size_min 0.04
_refine_diff_density_max 1.662
_refine_diff_density_min -1.236
_refine_diff_density_rms 0.176
_refine_ls_extinction_coef 0.00106(6)
_refine_ls_extinction_expression Fc^*^=kFc[1+0.001xFc^2^\l^3^/sin(2\q)]^-1/4^
_refine_ls_extinction_method SHELXL
_refine_ls_goodness_of_fit_ref 1.152
_refine_ls_matrix_type full
_refine_ls_number_parameters 34
_refine_ls_number_reflns 1060
_refine_ls_number_restraints 0
_refine_ls_restrained_S_all 1.152
_refine_ls_R_factor_all 0.0506
_refine_ls_R_factor_gt 0.0405
_refine_ls_shift/su_max 0.000
_refine_ls_shift/su_mean 0.000
_refine_ls_structure_factor_coef Fsqd
_refine_ls_weighting_details 'calc w=1/[\s^2^(Fo^2^)+(0.0000P)^2^+25.3893P] where P=(Fo^2^+2Fc^2^)/3'
_refine_ls_weighting_scheme calc
_refine_ls_wR_factor_gt 0.0677
_refine_ls_wR_factor_ref 0.0706
_reflns_number_gt 901
_reflns_number_total 1060
_reflns_threshold_expression >2sigma(I)
_cod_data_source_file JSSC-2016-238-291.cif
_cod_data_source_block CsInGeS4-3-beta
_cod_original_cell_volume 2397.07(11)
_cod_original_sg_symbol_Hall P2ac2ab
_cod_original_sg_symbol_H-M Pa-3
_cod_database_code 1561524

loop_
_symmetry_equiv_pos_as_xyz
'x, y, z'
'-x+1/2, -y, z+1/2'
'x+1/2, -y+1/2, -z'
'-x, y+1/2, -z+1/2'
'y, z, x'
'-y+1/2, -z, x+1/2'
'y+1/2, -z+1/2, -x'
'-y, z+1/2, -x+1/2'
'z, x, y'
'-z, x+1/2, -y+1/2'
'-z+1/2, -x, y+1/2'
'z+1/2, -x+1/2, -y'
'-x, -y, -z'
'x-1/2, y, -z-1/2'
'-x-1/2, y-1/2, z'
'x, -y-1/2, z-1/2'
'-y, -z, -x'
'y-1/2, z, -x-1/2'
'-y-1/2, z-1/2, x'
'y, -z-1/2, x-1/2'
'-z, -x, -y'
'z, -x-1/2, y-1/2'
'z-1/2, x, -y-1/2'
'-z-1/2, x-1/2, y'

loop_
_atom_site_label
_atom_site_type_symbol
_atom_site_fract_x
_atom_site_fract_y
_atom_site_fract_z
_atom_site_U_iso_or_equiv
_atom_site_adp_type
_atom_site_occupancy
_atom_site_symmetry_multiplicity
_atom_site_calc_flag
_atom_site_refinement_flags
_atom_site_disorder_assembly
_atom_site_disorder_group
Cs1 Cs 0.37022(4) 0.37022(4) 0.37022(4) 0.0362(2) Uani 1 3 d S . .
Cs2 Cs 0.0000 0.5000 0.5000 0.0516(4) Uani 1 6 d S . .
In1 In 0.15267(4) 0.61775(4) 0.19151(4) 0.02033(17) Uani 0.50 1 d P . .
Ge1 Ge 0.15267(4) 0.61775(4) 0.19151(4) 0.02033(17) Uani 0.50 1 d P . .
S1 S -0.0117(2) 0.57863(18) 0.2310(2) 0.0662(9) Uani 1 1 d . . .
S2 S 0.22465(14) 0.61594(15) 0.35032(14) 0.0310(4) Uani 1 1 d . . .

loop_
_atom_site_aniso_label
_atom_site_aniso_U_11
_atom_site_aniso_U_22
_atom_site_aniso_U_33
_atom_site_aniso_U_23
_atom_site_aniso_U_13
_atom_site_aniso_U_12
Cs1 0.0362(2) 0.0362(2) 0.0362(2) 0.0003(2) 0.0003(2) 0.0003(2)
Cs2 0.0516(4) 0.0516(4) 0.0516(4) 0.0081(4) -0.0081(4) 0.0081(4)
In1 0.0225(3) 0.0195(3) 0.0190(3) -0.0023(2) -0.0026(2) 0.0027(2)
Ge1 0.0225(3) 0.0195(3) 0.0190(3) -0.0023(2) -0.0026(2) 0.0027(2)
S1 0.0675(18) 0.0398(13) 0.091(2) 0.0353(13) -0.0480(15) -0.0231(12)
S2 0.0293(10) 0.0362(10) 0.0275(9) 0.0020(8) 0.0000(7) -0.0060(7)

loop_
_atom_type_symbol
_atom_type_description
_atom_type_scat_dispersion_real
_atom_type_scat_dispersion_imag
_atom_type_scat_source
S S 0.1250 0.1230 'International Tables Vol C Tables 4.2.6.8 and 6.1.1.4'
Ge Ge 0.1550 1.8000 'International Tables Vol C Tables 4.2.6.8 and 6.1.1.4'
In In -0.7280 1.3100 'International Tables Vol C Tables 4.2.6.8 and 6.1.1.4'
Cs Cs -0.3680 2.1190 'International Tables Vol C Tables 4.2.6.8 and 6.1.1.4'

loop_
_geom_angle_atom_site_label_1
_geom_angle_atom_site_label_2
_geom_angle_atom_site_label_3
_geom_angle
_geom_angle_site_symmetry_1
_geom_angle_site_symmetry_3
S1 In1 S1 115.96(16) . 22_565
S1 In1 S2 100.46(8) . .
S1 In1 S2 113.57(9) 22_565 .
S1 In1 S2 106.58(8) . 11_564
S1 In1 S2 106.10(8) 22_565 11_564
S2 In1 S2 114.21(9) . 11_564
S1 Ge1 S1 115.96(16) . 22_565
S1 Ge1 S2 100.46(8) . .
S1 Ge1 S2 113.57(9) 22_565 .
S1 Ge1 S2 106.58(8) . 11_564
S1 Ge1 S2 106.10(8) 22_565 11_564
S2 Ge1 S2 114.21(9) . 11_564
Ge1 S1 In1 0.00(4) . .
Ge1 S1 Ge1 109.24(10) . 19_665
In1 S1 Ge1 109.24(10) . 19_665
Ge1 S1 In1 109.24(10) . 19_665
In1 S1 In1 109.24(10) . 19_665
Ge1 S1 In1 0.00(2) 19_665 19_665
Ge1 S2 In1 0.00(4) . .
Ge1 S2 Ge1 110.61(8) . 8_655
In1 S2 Ge1 110.61(8) . 8_655
Ge1 S2 In1 110.61(8) . 8_655
In1 S2 In1 110.61(8) . 8_655
Ge1 S2 In1 0.00(4) 8_655 8_655

loop_
_geom_bond_atom_site_label_1
_geom_bond_atom_site_label_2
_geom_bond_distance
_geom_bond_site_symmetry_2
In1 S1 2.322(3) .
In1 S1 2.323(2) 22_565
In1 S2 2.3336(19) .
In1 S2 2.3395(19) 11_564
Ge1 S1 2.322(3) .
Ge1 S1 2.323(2) 22_565
Ge1 S2 2.3336(19) .
Ge1 S2 2.3395(19) 11_564
S1 Ge1 2.323(2) 19_665
S1 In1 2.323(2) 19_665
S2 Ge1 2.3395(19) 8_655
S2 In1 2.3395(19) 8_655
